data_4025617
loop_
_publ_author_name
'Matthew R. Cargill'
'Graham Sandford'
'Andrezj J. Tadeusiak'
'Dmitrii S. Yufit'
'Judith A. K. Howard'
'Pinar Kilickiran'
'Gabrielle Nelles'

_publ_contact_author_address
;
Department of Chemistry
Durham University
South Rd.
Durham
DH1 3LE
UK
;
_publ_contact_author_email d.s.yufit@durham.ac.uk
_publ_contact_author_name 'Dmitry Yufit'
_publ_section_title
;
 Palladium-Catalyzed C-F Activation of Polyfluoronitrobenzene Derivatives
 in Suzuki-Miyaura Coupling Reactions
;
_journal_name_full 'Journal of Organic Chemistry'
_journal_page_first 5860
_journal_page_last 5866
_journal_paper_doi 10.1021/jo100877j
_journal_volume 75
_journal_year 2010
_chemical_formula_moiety 'C18 H9 F4 N O2'
_chemical_formula_sum 'C18 H9 F4 N O2'
_chemical_formula_weight 347.26
_chemical_melting_point 422.6(5)
_chemical_name_systematic
;
2,3,4,5-tetrafluoro-6-nitro-[1,1':4',1"-terphenyl]
;
_space_group_IT_number 2
_symmetry_cell_setting triclinic
_symmetry_space_group_name_Hall '-P 1'
_symmetry_space_group_name_H-M 'P -1'
_atom_sites_solution_hydrogens difmap
_atom_sites_solution_primary direct
_atom_sites_solution_secondary difmap
_audit_creation_method SHELXL-97
_cell_angle_alpha 82.398(10)
_cell_angle_beta 85.577(10)
_cell_angle_gamma 72.896(10)
_cell_formula_units_Z 2
_cell_length_a 6.2677(3)
_cell_length_b 9.9095(5)
_cell_length_c 12.4290(6)
_cell_measurement_reflns_used 6192
_cell_measurement_temperature 120(2)
_cell_measurement_theta_max 33.12
_cell_measurement_theta_min 2.17
_cell_volume 730.74(7)
_computing_cell_refinement 'CrystalClear (Rigaku Inc., 2007)'
_computing_data_collection 'CrystalClear (Rigaku Inc., 2007)'
_computing_data_reduction 'CrystalClear (Rigaku Inc., 2007)'
_computing_molecular_graphics
;
Olex2, Durham University (compiled Sep 3 2008 19:38:20)
;
_computing_publication_material
;
Olex2, Durham University (compiled Sep 3 2008 19:38:20)
;
_computing_structure_refinement 'SHELXL-97 (Sheldrick, 1997)'
_computing_structure_solution 'SHELXS-97 (Sheldrick, 1990)/Bruker'
_diffrn_ambient_temperature 120(2)
_diffrn_measured_fraction_theta_full 0.997
_diffrn_measured_fraction_theta_max 0.997
_diffrn_measurement_device_type 'Rigaku R-AXIS Spider IP'
_diffrn_measurement_method '\w scans'
_diffrn_radiation_monochromator graphite
_diffrn_radiation_source 'sealed tube'
_diffrn_radiation_type MoK\a
_diffrn_radiation_wavelength 0.71073
_diffrn_reflns_av_R_equivalents 0.0302
_diffrn_reflns_av_sigmaI/netI 0.0282
_diffrn_reflns_limit_h_max 8
_diffrn_reflns_limit_h_min -7
_diffrn_reflns_limit_k_max 13
_diffrn_reflns_limit_k_min -13
_diffrn_reflns_limit_l_max 17
_diffrn_reflns_limit_l_min -17
_diffrn_reflns_number 18089
_diffrn_reflns_theta_full 30.00
_diffrn_reflns_theta_max 30.00
_diffrn_reflns_theta_min 3.31
_diffrn_standards_decay_% 0
_diffrn_standards_interval_count 0
_diffrn_standards_interval_time 0
_diffrn_standards_number 0
_exptl_absorpt_coefficient_mu 0.138
_exptl_absorpt_correction_T_max 0.9877
_exptl_absorpt_correction_T_min 0.9521
_exptl_absorpt_correction_type multi-scan
_exptl_absorpt_process_details 'FSProcess (Rigaku Inc., 2007)'
_exptl_crystal_colour 'clear light colourless'
_exptl_crystal_colour_lustre clear
_exptl_crystal_colour_modifier light
_exptl_crystal_colour_primary colourless
_exptl_crystal_density_diffrn 1.578
_exptl_crystal_density_method 'not measured'
_exptl_crystal_description prism
_exptl_crystal_F_000 352
_exptl_crystal_size_max 0.36
_exptl_crystal_size_mid 0.15
_exptl_crystal_size_min 0.09
_refine_diff_density_max 0.378
_refine_diff_density_min -0.391
_refine_diff_density_rms 0.073
_refine_ls_extinction_method none
_refine_ls_goodness_of_fit_ref 1.046
_refine_ls_hydrogen_treatment refall
_refine_ls_matrix_type full
_refine_ls_number_parameters 262
_refine_ls_number_reflns 4242
_refine_ls_number_restraints 0
_refine_ls_restrained_S_all 1.046
_refine_ls_R_factor_all 0.0695
_refine_ls_R_factor_gt 0.0435
_refine_ls_shift/su_max 0.000
_refine_ls_shift/su_mean 0.000
_refine_ls_structure_factor_coef Fsqd
_refine_ls_weighting_details
;
calc w=1/[\s^2^(Fo^2^)+(0.1300P)^2^+0.0000P] where P=(Fo^2^+2Fc^2^)/3
;
_refine_ls_weighting_scheme calc
_refine_ls_wR_factor_gt 0.1365
_refine_ls_wR_factor_ref 0.1882
_reflns_number_gt 2850
_reflns_number_total 4242
_reflns_threshold_expression >2sigma(I)
_cod_data_source_file jo100877j_si_004.cif
_cod_data_source_block 9_08SRV380
_cod_depositor_comments
;
The following automatic conversions were performed:

'_chemical_melting_point' value '149-150 C' was changed to '422.6(5)'
- it was converted from degrees Celsius(C) to Kelvins(K), the average
value was taken and precision was estimated.

Automatic conversion script
Id: cif_fix_values 1569 2011-02-09 13:29:24Z adriana 

The following automatic conversions were performed:

'_symmetry_cell_setting' value 'Triclinic' changed to 'triclinic'
according to the built-in table from CIF Core dictionary named
'cif_core.dic' version 2.4.1 from 2010-06-29.

Automatic conversion script
Id: cif_fix_values 1646 2011-03-28 12:23:43Z adriana 
;
_cod_original_cell_volume 730.74(6)
_cod_database_code 4025617

loop_
_symmetry_equiv_pos_as_xyz
'x, y, z'
'-x, -y, -z'

loop_
_atom_site_label
_atom_site_type_symbol
_atom_site_fract_x
_atom_site_fract_y
_atom_site_fract_z
_atom_site_U_iso_or_equiv
_atom_site_adp_type
_atom_site_occupancy
_atom_site_symmetry_multiplicity
_atom_site_calc_flag
_atom_site_refinement_flags
_atom_site_disorder_assembly
_atom_site_disorder_group
O1 O 0.7849(2) 0.35116(13) 0.12592(11) 0.0321(3) Uani 1 1 d . . .
O2 O 0.9450(2) 0.51893(15) 0.12220(11) 0.0351(3) Uani 1 1 d . . .
N1 N 0.7803(2) 0.47533(15) 0.12919(11) 0.0235(3) Uani 1 1 d . . .
F3 F 0.64112(18) 0.70841(12) -0.02343(9) 0.0348(3) Uani 1 1 d . . .
F4 F 0.22429(19) 0.89051(11) -0.01794(9) 0.0353(3) Uani 1 1 d . . .
F5 F -0.07403(16) 0.84585(11) 0.14384(8) 0.0299(3) Uani 1 1 d . . .
F6 F 0.04923(15) 0.63948(10) 0.30666(8) 0.0249(3) Uani 1 1 d . . .
C1 C 0.4141(3) 0.55539(16) 0.22825(12) 0.0190(3) Uani 1 1 d . . .
C2 C 0.5598(3) 0.57870(17) 0.14057(13) 0.0211(3) Uani 1 1 d . . .
C3 C 0.5002(3) 0.69063(18) 0.05926(13) 0.0241(4) Uani 1 1 d . . .
C4 C 0.2860(3) 0.78342(18) 0.06112(13) 0.0244(4) Uani 1 1 d . . .
C5 C 0.1357(3) 0.76166(17) 0.14402(13) 0.0218(3) Uani 1 1 d . . .
C6 C 0.2015(3) 0.65155(17) 0.22640(13) 0.0208(3) Uani 1 1 d . . .
C7 C 0.4831(3) 0.44300(16) 0.32060(12) 0.0199(3) Uani 1 1 d . . .
C8 C 0.3586(3) 0.34748(17) 0.35470(14) 0.0235(3) Uani 1 1 d . . .
C9 C 0.4229(3) 0.24629(18) 0.44372(14) 0.0240(4) Uani 1 1 d . . .
C10 C 0.6097(3) 0.23728(16) 0.50171(12) 0.0209(3) Uani 1 1 d . . .
C11 C 0.7351(3) 0.33173(17) 0.46566(13) 0.0217(3) Uani 1 1 d . . .
C12 C 0.6730(3) 0.43355(17) 0.37664(13) 0.0218(3) Uani 1 1 d . . .
C13 C 0.6733(3) 0.13137(17) 0.59848(13) 0.0211(3) Uani 1 1 d . . .
C14 C 0.5102(3) 0.09841(18) 0.67258(14) 0.0250(4) Uani 1 1 d . . .
C15 C 0.5712(3) -0.00325(19) 0.76211(15) 0.0285(4) Uani 1 1 d . . .
C16 C 0.7947(3) -0.07395(18) 0.77929(14) 0.0263(4) Uani 1 1 d . . .
C17 C 0.9589(3) -0.04178(18) 0.70737(14) 0.0248(4) Uani 1 1 d . . .
C18 C 0.8986(3) 0.06036(17) 0.61868(13) 0.0223(3) Uani 1 1 d . . .
H8 H 0.234(4) 0.345(2) 0.3099(18) 0.034(5) Uiso 1 1 d . . .
H9 H 0.342(3) 0.177(2) 0.4611(17) 0.033(5) Uiso 1 1 d . . .
H11 H 0.859(4) 0.334(2) 0.5037(17) 0.028(5) Uiso 1 1 d . . .
H12 H 0.760(3) 0.504(2) 0.3523(16) 0.023(5) Uiso 1 1 d . . .
H14 H 0.354(3) 0.150(2) 0.6629(17) 0.030(5) Uiso 1 1 d . . .
H15 H 0.456(4) -0.025(3) 0.810(2) 0.047(7) Uiso 1 1 d . . .
H16 H 0.832(4) -0.143(3) 0.8464(19) 0.036(6) Uiso 1 1 d . . .
H17 H 1.110(4) -0.091(2) 0.7211(18) 0.032(5) Uiso 1 1 d . . .
H18 H 1.015(3) 0.080(2) 0.5687(16) 0.022(5) Uiso 1 1 d . . .

loop_
_atom_site_aniso_label
_atom_site_aniso_U_11
_atom_site_aniso_U_22
_atom_site_aniso_U_33
_atom_site_aniso_U_23
_atom_site_aniso_U_13
_atom_site_aniso_U_12
O1 0.0297(7) 0.0236(6) 0.0374(7) -0.0031(5) -0.0022(5) 0.0010(5)
O2 0.0197(6) 0.0470(8) 0.0401(8) -0.0134(6) 0.0006(5) -0.0088(6)
N1 0.0205(7) 0.0259(7) 0.0206(6) -0.0024(5) -0.0025(5) -0.0011(5)
F3 0.0294(6) 0.0375(6) 0.0295(6) 0.0069(4) 0.0089(4) -0.0043(5)
F4 0.0379(6) 0.0250(6) 0.0316(6) 0.0113(4) 0.0008(5) 0.0014(5)
F5 0.0219(5) 0.0262(5) 0.0327(6) 0.0017(4) -0.0011(4) 0.0044(4)
F6 0.0205(5) 0.0289(5) 0.0224(5) 0.0010(4) 0.0026(4) -0.0052(4)
C1 0.0198(8) 0.0186(7) 0.0194(7) -0.0014(5) -0.0028(6) -0.0064(6)
C2 0.0188(8) 0.0207(7) 0.0218(7) -0.0015(6) -0.0010(6) -0.0032(6)
C3 0.0230(8) 0.0238(8) 0.0225(8) 0.0010(6) 0.0033(6) -0.0048(6)
C4 0.0279(9) 0.0182(7) 0.0227(8) 0.0028(6) -0.0014(6) -0.0019(6)
C5 0.0179(8) 0.0189(7) 0.0243(8) -0.0013(6) -0.0008(6) 0.0008(6)
C6 0.0198(8) 0.0215(8) 0.0206(7) -0.0027(6) 0.0010(6) -0.0053(6)
C7 0.0224(8) 0.0180(7) 0.0178(7) 0.0001(5) -0.0005(6) -0.0044(6)
C8 0.0218(8) 0.0223(8) 0.0260(8) 0.0003(6) -0.0051(6) -0.0062(6)
C9 0.0233(8) 0.0213(8) 0.0278(8) 0.0031(6) -0.0035(6) -0.0090(6)
C10 0.0217(8) 0.0183(7) 0.0204(7) -0.0002(6) -0.0001(6) -0.0032(6)
C11 0.0203(8) 0.0231(8) 0.0205(7) -0.0006(6) -0.0030(6) -0.0045(6)
C12 0.0210(8) 0.0221(8) 0.0218(7) 0.0009(6) -0.0018(6) -0.0067(6)
C13 0.0221(8) 0.0180(7) 0.0214(7) -0.0014(6) -0.0011(6) -0.0030(6)
C14 0.0195(8) 0.0250(8) 0.0264(8) 0.0011(6) 0.0005(6) -0.0023(6)
C15 0.0262(9) 0.0284(9) 0.0269(8) 0.0052(7) 0.0011(7) -0.0061(7)
C16 0.0281(9) 0.0226(8) 0.0239(8) 0.0030(6) -0.0011(6) -0.0033(7)
C17 0.0230(9) 0.0212(8) 0.0266(8) -0.0009(6) -0.0035(6) -0.0009(6)
C18 0.0201(8) 0.0218(8) 0.0232(7) -0.0011(6) 0.0005(6) -0.0042(6)

loop_
_atom_type_symbol
_atom_type_description
_atom_type_scat_dispersion_real
_atom_type_scat_dispersion_imag
_atom_type_scat_source
C C 0.0033 0.0016 'International Tables Vol C Tables 4.2.6.8 and 6.1.1.4'
H H 0.0000 0.0000 'International Tables Vol C Tables 4.2.6.8 and 6.1.1.4'
F F 0.0171 0.0103 'International Tables Vol C Tables 4.2.6.8 and 6.1.1.4'
O O 0.0106 0.0060 'International Tables Vol C Tables 4.2.6.8 and 6.1.1.4'
N N 0.0061 0.0033 'International Tables Vol C Tables 4.2.6.8 and 6.1.1.4'

loop_
_geom_angle_atom_site_label_1
_geom_angle_atom_site_label_2
_geom_angle_atom_site_label_3
_geom_angle
_geom_angle_site_symmetry_1
_geom_angle_site_symmetry_3
_geom_angle_publ_flag
O2 N1 O1 124.89(14) . . ?
O2 N1 C2 118.03(14) . . ?
O1 N1 C2 117.08(13) . . ?
C6 C1 C2 115.21(14) . . ?
C6 C1 C7 121.45(14) . . ?
C2 C1 C7 123.23(14) . . ?
C3 C2 C1 123.02(15) . . ?
C3 C2 N1 117.38(14) . . ?
C1 C2 N1 119.46(14) . . ?
F3 C3 C2 121.47(15) . . ?
F3 C3 C4 118.99(15) . . ?
C2 C3 C4 119.48(15) . . ?
F4 C4 C5 120.40(15) . . ?
F4 C4 C3 120.28(15) . . ?
C5 C4 C3 119.30(15) . . ?
F5 C5 C4 119.90(14) . . ?
F5 C5 C6 119.98(14) . . ?
C4 C5 C6 120.11(14) . . ?
F6 C6 C5 117.05(14) . . ?
F6 C6 C1 120.14(14) . . ?
C5 C6 C1 122.81(14) . . ?
C12 C7 C8 119.02(14) . . ?
C12 C7 C1 119.72(14) . . ?
C8 C7 C1 121.24(14) . . ?
C9 C8 C7 120.03(15) . . ?
C9 C8 H8 119.9(12) . . ?
C7 C8 H8 119.7(12) . . ?
C8 C9 C10 121.60(15) . . ?
C8 C9 H9 118.0(13) . . ?
C10 C9 H9 120.2(12) . . ?
C9 C10 C11 117.83(14) . . ?
C9 C10 C13 121.16(14) . . ?
C11 C10 C13 121.01(14) . . ?
C12 C11 C10 121.23(14) . . ?
C12 C11 H11 117.0(13) . . ?
C10 C11 H11 121.6(13) . . ?
C11 C12 C7 120.28(14) . . ?
C11 C12 H12 121.2(11) . . ?
C7 C12 H12 118.5(11) . . ?
C14 C13 C18 117.88(15) . . ?
C14 C13 C10 121.02(14) . . ?
C18 C13 C10 121.10(14) . . ?
C15 C14 C13 120.64(16) . . ?
C15 C14 H14 119.7(12) . . ?
C13 C14 H14 119.6(12) . . ?
C16 C15 C14 120.44(16) . . ?
C16 C15 H15 120.7(15) . . ?
C14 C15 H15 118.8(15) . . ?
C15 C16 C17 119.77(16) . . ?
C15 C16 H16 118.1(13) . . ?
C17 C16 H16 122.1(13) . . ?
C18 C17 C16 119.87(16) . . ?
C18 C17 H17 122.0(13) . . ?
C16 C17 H17 118.1(13) . . ?
C17 C18 C13 121.38(15) . . ?
C17 C18 H18 118.8(12) . . ?
C13 C18 H18 119.8(12) . . ?

loop_
_geom_bond_atom_site_label_1
_geom_bond_atom_site_label_2
_geom_bond_distance
_geom_bond_site_symmetry_2
_geom_bond_publ_flag
O1 N1 1.2283(19) . ?
O2 N1 1.2237(19) . ?
N1 C2 1.468(2) . ?
F3 C3 1.3306(19) . ?
F4 C4 1.3352(18) . ?
F5 C5 1.3339(18) . ?
F6 C6 1.3451(18) . ?
C1 C6 1.392(2) . ?
C1 C2 1.406(2) . ?
C1 C7 1.483(2) . ?
C2 C3 1.382(2) . ?
C3 C4 1.387(2) . ?
C4 C5 1.381(2) . ?
C5 C6 1.383(2) . ?
C7 C12 1.398(2) . ?
C7 C8 1.401(2) . ?
C8 C9 1.389(2) . ?
C8 H8 1.00(2) . ?
C9 C10 1.396(2) . ?
C9 H9 0.96(2) . ?
C10 C11 1.401(2) . ?
C10 C13 1.484(2) . ?
C11 C12 1.391(2) . ?
C11 H11 0.95(2) . ?
C12 H12 1.012(19) . ?
C13 C14 1.404(2) . ?
C13 C18 1.405(2) . ?
C14 C15 1.393(2) . ?
C14 H14 0.97(2) . ?
C15 C16 1.388(3) . ?
C15 H15 0.96(3) . ?
C16 C17 1.391(2) . ?
C16 H16 1.00(2) . ?
C17 C18 1.388(2) . ?
C17 H17 0.95(2) . ?
C18 H18 0.970(19) . ?

loop_
_geom_torsion_atom_site_label_1
_geom_torsion_atom_site_label_2
_geom_torsion_atom_site_label_3
_geom_torsion_atom_site_label_4
_geom_torsion
_geom_torsion_site_symmetry_1
_geom_torsion_site_symmetry_2
_geom_torsion_site_symmetry_3
_geom_torsion_site_symmetry_4
_geom_torsion_publ_flag
C6 C1 C2 C3 1.5(2) . . . . ?
C7 C1 C2 C3 -174.56(15) . . . . ?
C6 C1 C2 N1 -174.06(14) . . . . ?
C7 C1 C2 N1 9.8(2) . . . . ?
O2 N1 C2 C3 58.7(2) . . . . ?
O1 N1 C2 C3 -120.32(16) . . . . ?
O2 N1 C2 C1 -125.43(16) . . . . ?
O1 N1 C2 C1 55.5(2) . . . . ?
C1 C2 C3 F3 -179.01(15) . . . . ?
N1 C2 C3 F3 -3.3(2) . . . . ?
C1 C2 C3 C4 -1.7(3) . . . . ?
N1 C2 C3 C4 173.98(15) . . . . ?
F3 C3 C4 F4 -1.3(3) . . . . ?
C2 C3 C4 F4 -178.69(15) . . . . ?
F3 C3 C4 C5 177.02(15) . . . . ?
C2 C3 C4 C5 -0.3(3) . . . . ?
F4 C4 C5 F5 1.7(3) . . . . ?
C3 C4 C5 F5 -176.66(15) . . . . ?
F4 C4 C5 C6 -179.22(15) . . . . ?
C3 C4 C5 C6 2.4(3) . . . . ?
F5 C5 C6 F6 -3.2(2) . . . . ?
C4 C5 C6 F6 177.66(14) . . . . ?
F5 C5 C6 C1 176.46(14) . . . . ?
C4 C5 C6 C1 -2.6(3) . . . . ?
C2 C1 C6 F6 -179.67(13) . . . . ?
C7 C1 C6 F6 -3.5(2) . . . . ?
C2 C1 C6 C5 0.6(2) . . . . ?
C7 C1 C6 C5 176.82(14) . . . . ?
C6 C1 C7 C12 -123.87(17) . . . . ?
C2 C1 C7 C12 52.0(2) . . . . ?
C6 C1 C7 C8 54.7(2) . . . . ?
C2 C1 C7 C8 -129.45(17) . . . . ?
C12 C7 C8 C9 0.7(2) . . . . ?
C1 C7 C8 C9 -177.85(15) . . . . ?
C7 C8 C9 C10 0.5(3) . . . . ?
C8 C9 C10 C11 -1.6(3) . . . . ?
C8 C9 C10 C13 178.31(16) . . . . ?
C9 C10 C11 C12 1.5(2) . . . . ?
C13 C10 C11 C12 -178.37(15) . . . . ?
C10 C11 C12 C7 -0.4(2) . . . . ?
C8 C7 C12 C11 -0.8(2) . . . . ?
C1 C7 C12 C11 177.82(15) . . . . ?
C9 C10 C13 C14 -38.3(2) . . . . ?
C11 C10 C13 C14 141.60(17) . . . . ?
C9 C10 C13 C18 141.42(17) . . . . ?
C11 C10 C13 C18 -38.7(2) . . . . ?
C18 C13 C14 C15 -1.0(3) . . . . ?
C10 C13 C14 C15 178.73(15) . . . . ?
C13 C14 C15 C16 -0.2(3) . . . . ?
C14 C15 C16 C17 0.8(3) . . . . ?
C15 C16 C17 C18 -0.2(3) . . . . ?
C16 C17 C18 C13 -1.0(3) . . . . ?
C14 C13 C18 C17 1.6(2) . . . . ?
C10 C13 C18 C17 -178.13(15) . . . . ?
